data_7020152
loop_
_publ_author_name
'Huang, Sheng-Li'
'Weng, Lin-Hong'
'Jin, Guo-Xin'

_publ_section_title
;
 Bottom-up synthesis of coordination polymers based on carborane backbones
 and Cu2(CO2)4 paddle-wheel: ligand metathesis with metallotecons.
;
_journal_issue 38
_journal_name_full 'Dalton transactions (Cambridge, England : 2003)'
_journal_page_first 11657
_journal_page_last 11662
_journal_paper_doi 10.1039/c2dt30708a
_journal_volume 41
_journal_year 2012
_chemical_formula_sum 'C12.75 H39 B20 Cu2 O12.75'
_chemical_formula_weight 739.72
_chemical_name_systematic
;
?
;
_space_group_IT_number 62
_symmetry_cell_setting orthorhombic
_symmetry_space_group_name_Hall '-P 2ac 2n'
_symmetry_space_group_name_H-M 'P n m a'
_atom_sites_solution_hydrogens geom
_atom_sites_solution_primary direct
_atom_sites_solution_secondary difmap
_audit_creation_method SHELXL-97
_cell_angle_alpha 90.00
_cell_angle_beta 90.00
_cell_angle_gamma 90.00
_cell_formula_units_Z 8
_cell_length_a 21.0039(14)
_cell_length_b 18.1673(12)
_cell_length_c 18.7689(12)
_cell_measurement_reflns_used 9877
_cell_measurement_temperature 173(2)
_cell_measurement_theta_max 28.27
_cell_measurement_theta_min 2.24
_cell_volume 7161.9(8)
_computing_cell_refinement 'Bruker SAINT'
_computing_data_collection 'Bruker APEX2'
_computing_data_reduction 'Bruker SAINT'
_computing_molecular_graphics 'Bruker SHELXTL'
_computing_publication_material 'Bruker SHELXTL'
_computing_structure_refinement 'SHELXL-97 (Sheldrick, 1997)'
_computing_structure_solution 'SHELXS-97 (Sheldrick, 1990)'
_diffrn_ambient_temperature 173(2)
_diffrn_measured_fraction_theta_full 0.997
_diffrn_measured_fraction_theta_max 0.997
_diffrn_measurement_device_type 'Bruker APEX-II CCD'
_diffrn_measurement_method ' \w scans'
_diffrn_radiation_monochromator graphite
_diffrn_radiation_source 'fine-focus sealed tube'
_diffrn_radiation_type MoK\a
_diffrn_radiation_wavelength 0.71073
_diffrn_reflns_av_R_equivalents 0.0337
_diffrn_reflns_av_sigmaI/netI 0.0246
_diffrn_reflns_limit_h_max 26
_diffrn_reflns_limit_h_min -28
_diffrn_reflns_limit_k_max 24
_diffrn_reflns_limit_k_min -23
_diffrn_reflns_limit_l_max 24
_diffrn_reflns_limit_l_min -24
_diffrn_reflns_number 54304
_diffrn_reflns_theta_full 28.28
_diffrn_reflns_theta_max 28.28
_diffrn_reflns_theta_min 1.84
_exptl_absorpt_coefficient_mu 1.237
_exptl_absorpt_correction_T_max 0.8080
_exptl_absorpt_correction_T_min 0.5546
_exptl_absorpt_correction_type multi-scan
_exptl_absorpt_process_details sadabs
_exptl_crystal_colour blue
_exptl_crystal_density_diffrn 1.372
_exptl_crystal_density_method 'not measured'
_exptl_crystal_description prism
_exptl_crystal_F_000 3004
_exptl_crystal_size_max 0.54
_exptl_crystal_size_mid 0.24
_exptl_crystal_size_min 0.18
_refine_diff_density_max 1.864
_refine_diff_density_min -0.792
_refine_diff_density_rms 0.111
_refine_ls_extinction_method none
_refine_ls_goodness_of_fit_ref 1.033
_refine_ls_hydrogen_treatment constr
_refine_ls_matrix_type full
_refine_ls_number_parameters 480
_refine_ls_number_reflns 9124
_refine_ls_number_restraints 0
_refine_ls_restrained_S_all 1.033
_refine_ls_R_factor_all 0.0644
_refine_ls_R_factor_gt 0.0458
_refine_ls_shift/su_max 0.002
_refine_ls_shift/su_mean 0.000
_refine_ls_structure_factor_coef Fsqd
_refine_ls_weighting_details 'calc w=1/[\s^2^(Fo^2^)+(0.0768P)^2^+19.4720P] where P=(Fo^2^+2Fc^2^)/3'
_refine_ls_weighting_scheme calc
_refine_ls_wR_factor_gt 0.1384
_refine_ls_wR_factor_ref 0.1571
_reflns_number_gt 7074
_reflns_number_total 9124
_reflns_threshold_expression >2sigma(I)
_cod_data_source_file c2dt30708a.txt
_cod_data_source_block mo_10503ba
_cod_depositor_comments
;
The following automatic conversions were performed:

'_symmetry_cell_setting' value 'Orthorhombic' changed to
'orthorhombic' according to
/home/saulius/struct/CIF-dictionaries/cif_core.dic dictionary named
'cif_core.dic' version 2.4.2 from 2011-04-26.

Automatic conversion script
Id: cif_fix_values 1891 2012-01-12 08:04:46Z andrius 
;
_cod_original_sg_symbol_H-M Pnma
_cod_database_code 7020152

loop_
_symmetry_equiv_pos_as_xyz
'x, y, z'
'x+1/2, -y+1/2, -z+1/2'
'-x, y+1/2, -z'
'-x+1/2, -y, z+1/2'
'-x, -y, -z'
'-x-1/2, y-1/2, z-1/2'
'x, -y-1/2, z'
'x-1/2, y, -z-1/2'

loop_
_atom_site_label
_atom_site_type_symbol
_atom_site_fract_x
_atom_site_fract_y
_atom_site_fract_z
_atom_site_U_iso_or_equiv
_atom_site_adp_type
_atom_site_occupancy
_atom_site_symmetry_multiplicity
_atom_site_calc_flag
_atom_site_refinement_flags
Cu1 Cu 0.540090(16) 0.956905(18) 0.464152(17) 0.01506(10) Uani 1 1 d .
Cu2 Cu 0.453046(16) 0.958140(18) 0.975791(18) 0.01577(10) Uani 1 1 d .
O1 O 0.58585(11) 0.95156(14) 0.55530(12) 0.0301(5) Uani 1 1 d .
O2 O 0.51820(12) 1.02341(14) 0.61577(12) 0.0301(5) Uani 1 1 d .
O3 O 0.50802(11) 0.95172(14) 0.89146(12) 0.0309(5) Uani 1 1 d .
O4 O 0.58813(11) 1.02113(14) 0.93220(12) 0.0306(5) Uani 1 1 d .
O5 O 0.48324(11) 0.88012(12) 0.49982(13) 0.0297(5) Uani 1 1 d .
O6 O 0.41517(11) 0.95171(12) 0.56039(13) 0.0274(5) Uani 1 1 d .
O7 O 0.50379(11) 0.88121(12) 1.02103(14) 0.0310(5) Uani 1 1 d .
O8 O 0.58387(12) 0.95068(12) 1.06156(14) 0.0299(5) Uani 1 1 d .
O9 O 0.59915(13) 0.88562(14) 0.40207(13) 0.0358(6) Uani 1 1 d .
H9' H 0.6256 0.8671 0.4291 0.054 Uiso 1 1 d R
O10 O 0.37965(12) 0.88869(14) 0.93368(13) 0.0333(5) Uiso 1 1 d .
H10D H 0.3450 0.8952 0.9562 0.050 Uiso 1 1 d R
B1 B 0.55658(17) 0.93358(18) 0.74822(17) 0.0206(6) Uani 1 1 d .
H1 H 0.5038 0.9250 0.7470 0.025 Uiso 1 1 calc R
B2 B 0.59053(17) 1.0240(2) 0.74972(17) 0.0216(6) Uani 1 1 d .
H2 H 0.5601 1.0746 0.7497 0.026 Uiso 1 1 calc R
B3 B 0.66398(18) 1.0206(2) 0.7033(2) 0.0284(8) Uani 1 1 d .
H3 H 0.6819 1.0686 0.6716 0.034 Uiso 1 1 calc R
B4 B 0.67594(17) 0.9275(2) 0.6747(2) 0.0296(8) Uani 1 1 d .
H4 H 0.7020 0.9146 0.6242 0.035 Uiso 1 1 calc R
B5 B 0.60936(18) 0.8742(2) 0.70187(19) 0.0261(7) Uani 1 1 d .
H5 H 0.5917 0.8268 0.6693 0.031 Uiso 1 1 calc R
B6 B 0.66267(17) 1.0203(2) 0.79797(19) 0.0266(7) Uani 1 1 d .
H6 H 0.6799 1.0681 0.8304 0.032 Uiso 1 1 calc R
B7 B 0.71543(18) 0.9608(3) 0.7515(2) 0.0347(9) Uani 1 1 d .
H7 H 0.7682 0.9697 0.7526 0.042 Uiso 1 1 calc R
B8 B 0.6817(2) 0.8705(3) 0.7508(2) 0.0344(9) Uani 1 1 d .
H8 H 0.7121 0.8198 0.7516 0.041 Uiso 1 1 calc R
B9 B 0.60748(19) 0.8742(2) 0.79610(19) 0.0270(7) Uani 1 1 d .
H9 H 0.5884 0.8266 0.8274 0.032 Uiso 1 1 calc R
B10 B 0.67323(18) 0.9274(2) 0.82665(19) 0.0304(8) Uani 1 1 d .
H10 H 0.6975 0.9144 0.8783 0.037 Uiso 1 1 calc R
B11 B 0.33040(17) 0.7989(2) 0.53217(19) 0.0241(7) Uani 1 1 d .
H11 H 0.3036 0.8319 0.4917 0.029 Uiso 1 1 calc R
B12 B 0.33824(16) 0.82896(19) 0.62255(19) 0.0234(7) Uani 1 1 d .
H12 H 0.3164 0.8818 0.6411 0.028 Uiso 1 1 calc R
B13 B 0.41404(16) 0.79927(19) 0.65526(18) 0.0218(6) Uani 1 1 d .
H13 H 0.4416 0.8325 0.6949 0.026 Uiso 1 1 calc R
B14 B 0.4521(2) 0.7500 0.5857(3) 0.0196(9) Uani 1 2 d S
H14 H 0.5051 0.7500 0.5798 0.024 Uiso 1 2 calc SR
B15 B 0.4009(2) 0.7500 0.5101(3) 0.0199(9) Uani 1 2 d S
H15 H 0.4205 0.7500 0.4547 0.024 Uiso 1 2 calc SR
B16 B 0.2915(2) 0.7500 0.6024(3) 0.0261(10) Uani 1 2 d S
H16 H 0.2384 0.7500 0.6081 0.031 Uiso 1 2 calc SR
B17 B 0.3430(2) 0.7500 0.6783(3) 0.0250(10) Uani 1 2 d S
H17 H 0.3238 0.7500 0.7340 0.030 Uiso 1 2 calc SR
B18 B 0.57694(18) 0.7989(2) 1.16799(18) 0.0250(7) Uani 1 1 d .
H18 H 0.5491 0.8320 1.2075 0.030 Uiso 1 1 calc R
B19 B 0.65259(18) 0.8287(2) 1.1361(2) 0.0268(7) Uani 1 1 d .
H19 H 0.6743 0.8816 1.1548 0.032 Uiso 1 1 calc R
B20 B 0.66123(17) 0.7985(2) 1.0465(2) 0.0245(7) Uani 1 1 d .
H20 H 0.6885 0.8316 1.0063 0.029 Uiso 1 1 calc R
B21 B 0.5914(2) 0.7500 1.0230(3) 0.0202(9) Uani 1 2 d S
H21 H 0.5726 0.7500 0.9671 0.024 Uiso 1 2 calc SR
B22 B 0.5389(2) 0.7500 1.0981(3) 0.0213(9) Uani 1 2 d S
H22 H 0.4859 0.7500 1.0916 0.026 Uiso 1 2 calc SR
B23 B 0.6472(3) 0.7500 1.1918(3) 0.0302(11) Uani 1 2 d S
H23 H 0.6657 0.7500 1.2477 0.036 Uiso 1 2 calc SR
B24 B 0.6995(3) 0.7500 1.1164(3) 0.0297(11) Uani 1 2 d S
H24 H 0.7525 0.7500 1.1226 0.036 Uiso 1 2 calc SR
C1 C 0.60094(14) 0.96553(17) 0.67929(15) 0.0196(6) Uani 1 1 d .
C2 C 0.56541(14) 0.98227(17) 0.61048(15) 0.0213(6) Uani 1 1 d .
C3 C 0.59872(14) 0.96514(16) 0.81931(15) 0.0198(6) Uani 1 1 d .
C4 C 0.56165(14) 0.98132(17) 0.88712(15) 0.0201(6) Uani 1 1 d .
C5 C 0.40351(13) 0.82209(15) 0.56723(16) 0.0188(5) Uani 1 1 d .
C6 C 0.43649(15) 0.89111(16) 0.53984(15) 0.0202(6) Uani 1 1 d .
C7 C 0.58809(14) 0.82199(16) 1.08030(15) 0.0194(6) Uani 1 1 d .
C8 C 0.55566(14) 0.89122(16) 1.05189(16) 0.0203(6) Uani 1 1 d .
C9 C 0.6284(2) 0.9135(3) 0.3388(2) 0.0502(11) Uani 1 1 d .
H9A H 0.5953 0.9286 0.3049 0.075 Uiso 1 1 calc R
H9B H 0.6548 0.8750 0.3172 0.075 Uiso 1 1 calc R
H9C H 0.6550 0.9560 0.3508 0.075 Uiso 1 1 calc R
C10 C 0.3596(2) 0.9039(4) 0.8596(3) 0.0687(15) Uani 1 1 d .
H10A H 0.3392 0.9523 0.8573 0.103 Uiso 1 1 calc R
H10B H 0.3295 0.8661 0.8439 0.103 Uiso 1 1 calc R
H10C H 0.3970 0.9035 0.8283 0.103 Uiso 1 1 calc R
C11 C 0.5237(5) 0.2500 0.6739(5) 0.094(3) Uani 1 2 d S
H11A H 0.5433 0.2987 0.6690 0.141 Uiso 0.50 1 calc PR
H11B H 0.5511 0.2130 0.6515 0.141 Uiso 0.50 1 calc PR
H11C H 0.5184 0.2383 0.7245 0.141 Uiso 0.50 1 calc PR
C12 C 0.2549(2) 0.0169(4) 0.5098(3) 0.084(2) Uani 1 1 d .
H12A H 0.2681 0.0064 0.5588 0.125 Uiso 1 1 calc R
H12B H 0.2913 0.0110 0.4777 0.125 Uiso 1 1 calc R
H12C H 0.2210 -0.0173 0.4958 0.125 Uiso 1 1 calc R
C13 C 0.3409(5) 0.2500 0.4706(5) 0.094(3) Uani 1 2 d S
H13A H 0.3475 0.2990 0.4911 0.141 Uiso 0.50 1 calc PR
H13B H 0.3105 0.2533 0.4312 0.141 Uiso 0.50 1 calc PR
H13C H 0.3816 0.2309 0.4529 0.141 Uiso 0.50 1 calc PR
C14 C 0.0402(6) 0.2500 0.3623(8) 0.125(5) Uani 1 2 d S
H14A H 0.0021 0.2226 0.3765 0.188 Uiso 0.50 1 calc PR
H14B H 0.0594 0.2265 0.3204 0.188 Uiso 0.50 1 calc PR
H14C H 0.0285 0.3008 0.3506 0.188 Uiso 0.50 1 calc PR
O11 O 0.4618(3) 0.2500 0.6390(4) 0.089(2) Uani 1 2 d S
H11D H 0.4588 0.2129 0.6126 0.133 Uiso 0.50 1 calc PR
O12 O 0.2322(2) 0.0892(3) 0.5055(2) 0.0939(14) Uani 1 1 d .
H12D H 0.2328 0.1038 0.5507 0.141 Uiso 1 1 d R
O13 O 0.3145(3) 0.1977(4) 0.5284(4) 0.0606(18) Uani 0.50 1 d P
H13D H 0.2881 0.1630 0.5212 0.091 Uiso 0.50 1 d PR
O14 O 0.0836(4) 0.2500 0.4178(5) 0.124(3) Uani 1 2 d S
H14D H 0.0956 0.2056 0.4224 0.187 Uiso 0.50 1 d PR
O15 O 0.2412(5) 0.2078(5) 0.6016(5) 0.035(2) Uiso 0.25 1 d P
H15A H 0.2657 0.1971 0.6342 0.042 Uiso 0.25 1 d PR
C15 C 0.1800(11) 0.2500 0.6169(14) 0.118(8) Uiso 0.50 2 d SP
H15B H 0.1432 0.2195 0.6040 0.178 Uiso 0.25 1 calc PR
H15C H 0.1794 0.2954 0.5887 0.178 Uiso 0.25 1 calc PR
H15D H 0.1780 0.2622 0.6677 0.178 Uiso 0.25 1 calc PR

loop_
_atom_site_aniso_label
_atom_site_aniso_U_11
_atom_site_aniso_U_22
_atom_site_aniso_U_33
_atom_site_aniso_U_23
_atom_site_aniso_U_13
_atom_site_aniso_U_12
Cu1 0.01825(18) 0.01489(18) 0.01206(17) 0.00050(12) 0.00109(12) 0.00145(12)
Cu2 0.01815(18) 0.01517(18) 0.01399(17) -0.00098(12) -0.00174(12) 0.00001(12)
O1 0.0303(12) 0.0456(15) 0.0143(10) -0.0022(10) -0.0036(9) 0.0115(10)
O2 0.0330(12) 0.0402(13) 0.0170(10) -0.0026(10) -0.0060(9) 0.0115(11)
O3 0.0269(12) 0.0447(14) 0.0213(11) -0.0097(10) 0.0046(9) -0.0070(10)
O4 0.0305(12) 0.0412(14) 0.0200(11) -0.0099(10) 0.0049(9) -0.0074(10)
O5 0.0347(13) 0.0173(10) 0.0372(13) 0.0001(9) 0.0160(10) -0.0025(9)
O6 0.0281(11) 0.0177(10) 0.0364(13) -0.0002(9) 0.0117(10) -0.0007(9)
O7 0.0312(12) 0.0190(11) 0.0429(14) 0.0035(10) -0.0139(11) 0.0003(9)
O8 0.0328(12) 0.0157(10) 0.0413(14) 0.0019(9) -0.0143(11) -0.0002(9)
O9 0.0425(14) 0.0360(14) 0.0288(12) -0.0015(10) 0.0094(11) 0.0151(11)
B1 0.0245(15) 0.0212(15) 0.0159(14) -0.0001(12) -0.0010(12) -0.0024(13)
B2 0.0261(16) 0.0229(15) 0.0159(14) 0.0000(12) -0.0010(12) -0.0013(13)
B3 0.0266(17) 0.038(2) 0.0203(16) -0.0001(15) -0.0003(13) -0.0075(15)
B4 0.0230(17) 0.045(2) 0.0210(17) -0.0022(15) -0.0011(13) 0.0076(16)
B5 0.0348(19) 0.0256(17) 0.0179(15) -0.0015(13) 0.0009(14) 0.0074(15)
B6 0.0244(17) 0.036(2) 0.0192(16) -0.0026(14) -0.0013(13) -0.0089(15)
B7 0.0210(16) 0.063(3) 0.0207(17) -0.0035(18) -0.0010(13) 0.0028(17)
B8 0.035(2) 0.046(2) 0.0217(17) -0.0014(16) -0.0028(15) 0.0216(18)
B9 0.039(2) 0.0231(17) 0.0187(16) 0.0007(13) 0.0008(14) 0.0073(15)
B10 0.0261(17) 0.046(2) 0.0193(16) -0.0005(15) -0.0027(13) 0.0116(16)
B11 0.0210(15) 0.0226(16) 0.0288(17) 0.0016(13) -0.0020(13) 0.0012(13)
B12 0.0223(16) 0.0199(16) 0.0279(17) -0.0002(13) 0.0065(13) 0.0012(13)
B13 0.0264(16) 0.0182(15) 0.0210(15) -0.0007(12) 0.0007(13) 0.0003(13)
B14 0.019(2) 0.015(2) 0.025(2) 0.000 0.0012(17) 0.000
B15 0.024(2) 0.014(2) 0.021(2) 0.000 -0.0022(18) 0.000
B16 0.020(2) 0.022(2) 0.036(3) 0.000 0.004(2) 0.000
B17 0.027(2) 0.022(2) 0.026(2) 0.000 0.0088(19) 0.000
B18 0.0385(19) 0.0195(15) 0.0169(15) -0.0003(12) -0.0017(14) -0.0016(14)
B19 0.0319(18) 0.0193(16) 0.0290(18) -0.0005(14) -0.0128(15) -0.0008(14)
B20 0.0226(16) 0.0197(15) 0.0311(18) -0.0002(14) -0.0006(13) -0.0007(13)
B21 0.025(2) 0.016(2) 0.019(2) 0.000 -0.0004(17) 0.000
B22 0.026(2) 0.018(2) 0.020(2) 0.000 0.0033(18) 0.000
B23 0.042(3) 0.020(2) 0.028(3) 0.000 -0.015(2) 0.000
B24 0.028(3) 0.020(2) 0.041(3) 0.000 -0.011(2) 0.000
C1 0.0197(13) 0.0251(14) 0.0140(13) 0.0013(11) -0.0023(10) 0.0016(11)
C2 0.0230(14) 0.0259(15) 0.0150(13) 0.0035(11) -0.0021(11) -0.0026(12)
C3 0.0223(13) 0.0239(14) 0.0133(12) -0.0007(11) -0.0010(10) 0.0018(11)
C4 0.0224(14) 0.0234(14) 0.0145(12) 0.0019(11) 0.0000(10) 0.0042(11)
C5 0.0196(13) 0.0149(12) 0.0218(14) 0.0002(10) 0.0021(11) -0.0001(10)
C6 0.0239(14) 0.0183(14) 0.0186(13) 0.0026(11) -0.0006(11) -0.0023(11)
C7 0.0237(14) 0.0152(12) 0.0192(13) -0.0006(10) -0.0013(11) -0.0004(11)
C8 0.0242(14) 0.0183(14) 0.0184(13) 0.0024(11) 0.0009(11) 0.0022(11)
C9 0.064(3) 0.052(3) 0.035(2) -0.0099(19) 0.024(2) 0.001(2)
C10 0.056(3) 0.097(4) 0.053(3) -0.011(3) -0.020(2) -0.020(3)
C11 0.092(7) 0.126(9) 0.064(6) 0.000 0.023(5) 0.000
C12 0.049(3) 0.110(5) 0.092(4) 0.062(4) 0.020(3) 0.015(3)
C13 0.112(8) 0.109(8) 0.060(5) 0.000 0.029(5) 0.000
C14 0.095(9) 0.131(11) 0.150(12) 0.000 -0.034(8) 0.000
O11 0.094(5) 0.057(4) 0.115(6) 0.000 0.010(4) 0.000
O12 0.079(3) 0.116(4) 0.087(3) 0.007(3) -0.005(2) -0.016(3)
O13 0.053(4) 0.050(4) 0.079(5) -0.004(3) 0.005(3) 0.002(3)
O14 0.167(8) 0.061(4) 0.145(7) 0.000 -0.065(6) 0.000

loop_
_atom_type_symbol
_atom_type_description
_atom_type_scat_dispersion_real
_atom_type_scat_dispersion_imag
_atom_type_scat_source
C C 0.0033 0.0016 'International Tables Vol C Tables 4.2.6.8 and 6.1.1.4'
H H 0.0000 0.0000 'International Tables Vol C Tables 4.2.6.8 and 6.1.1.4'
O O 0.0106 0.0060 'International Tables Vol C Tables 4.2.6.8 and 6.1.1.4'
B B 0.0013 0.0007 'International Tables Vol C Tables 4.2.6.8 and 6.1.1.4'
Cu Cu 0.3201 1.2651 'International Tables Vol C Tables 4.2.6.8 and 6.1.1.4'

loop_
_geom_angle_atom_site_label_1
_geom_angle_atom_site_label_2
_geom_angle_atom_site_label_3
_geom_angle
_geom_angle_site_symmetry_1
_geom_angle_site_symmetry_3
O5 Cu1 O6 167.61(9) . 5_676
O5 Cu1 O1 88.01(11) . .
O6 Cu1 O1 90.69(11) 5_676 .
O5 Cu1 O2 90.61(11) . 5_676
O6 Cu1 O2 88.01(11) 5_676 5_676
O1 Cu1 O2 167.57(10) . 5_676
O5 Cu1 O9 96.25(10) . .
O6 Cu1 O9 96.12(10) 5_676 .
O1 Cu1 O9 99.25(10) . .
O2 Cu1 O9 93.19(10) 5_676 .
O5 Cu1 Cu1 81.97(7) . 5_676
O6 Cu1 Cu1 85.64(7) 5_676 5_676
O1 Cu1 Cu1 84.17(7) . 5_676
O2 Cu1 Cu1 83.40(7) 5_676 5_676
O9 Cu1 Cu1 176.11(8) . 5_676
O7 Cu2 O8 167.78(10) . 5_677
O7 Cu2 O3 89.26(11) . .
O8 Cu2 O3 89.69(11) 5_677 .
O7 Cu2 O4 89.72(11) . 5_677
O8 Cu2 O4 88.76(11) 5_677 5_677
O3 Cu2 O4 167.87(10) . 5_677
O7 Cu2 O10 97.57(10) . .
O8 Cu2 O10 94.65(9) 5_677 .
O3 Cu2 O10 95.21(10) . .
O4 Cu2 O10 96.90(10) 5_677 .
O7 Cu2 Cu2 81.69(7) . 5_677
O8 Cu2 Cu2 86.10(7) 5_677 5_677
O3 Cu2 Cu2 82.69(7) . 5_677
O4 Cu2 Cu2 85.20(7) 5_677 5_677
O10 Cu2 Cu2 177.77(7) . 5_677
C2 O1 Cu1 122.0(2) . .
C2 O2 Cu1 122.9(2) . 5_676
C4 O3 Cu2 123.8(2) . .
C4 O4 Cu2 120.8(2) . 5_677
C6 O5 Cu1 124.8(2) . .
C6 O6 Cu1 120.1(2) . 5_676
C8 O7 Cu2 125.1(2) . .
C8 O8 Cu2 119.5(2) . 5_677
C9 O9 Cu1 119.2(2) . .
C9 O9 H9' 111.5 . .
Cu1 O9 H9' 107.6 . .
C10 O10 Cu2 116.2(3) . .
C10 O10 H10D 101.5 . .
Cu2 O10 H10D 110.5 . .
C1 B1 C3 101.4(2) . .
C1 B1 B9 105.4(2) . .
C3 B1 B9 59.41(19) . .
C1 B1 B5 59.39(19) . .
C3 B1 B5 105.3(2) . .
B9 B1 B5 60.0(2) . .
C1 B1 B2 58.64(18) . .
C3 B1 B2 58.07(18) . .
B9 B1 B2 108.1(2) . .
B5 B1 B2 108.4(2) . .
C1 B1 H1 125.1 . .
C3 B1 H1 125.3 . .
B9 B1 H1 121.7 . .
B5 B1 H1 121.6 . .
B2 B1 H1 121.4 . .
C3 B2 C1 101.0(2) . .
C3 B2 B6 59.65(19) . .
C1 B2 B6 105.3(2) . .
C3 B2 B3 105.6(2) . .
C1 B2 B3 59.16(19) . .
B6 B2 B3 60.3(2) . .
C3 B2 B1 58.32(18) . .
C1 B2 B1 57.94(18) . .
B6 B2 B1 108.4(3) . .
B3 B2 B1 107.9(3) . .
C3 B2 H2 125.1 . .
C1 B2 H2 125.6 . .
B6 B2 H2 121.4 . .
B3 B2 H2 121.7 . .
B1 B2 H2 121.7 . .
C1 B3 B2 58.58(19) . .
C1 B3 B6 104.4(2) . .
B2 B3 B6 59.7(2) . .
C1 B3 B7 104.2(3) . .
B2 B3 B7 107.4(3) . .
B6 B3 B7 59.9(2) . .
C1 B3 B4 58.7(2) . .
B2 B3 B4 107.5(3) . .
B6 B3 B4 107.4(3) . .
B7 B3 B4 59.4(2) . .
C1 B3 H3 124.9 . .
B2 B3 H3 121.8 . .
B6 B3 H3 122.6 . .
B7 B3 H3 122.8 . .
B4 B3 H3 121.9 . .
C1 B4 B8 104.9(3) . .
C1 B4 B7 104.5(3) . .
B8 B4 B7 60.7(2) . .
C1 B4 B5 58.92(19) . .
B8 B4 B5 60.2(2) . .
B7 B4 B5 108.7(3) . .
C1 B4 B3 58.5(2) . .
B8 B4 B3 108.7(3) . .
B7 B4 B3 60.0(2) . .
B5 B4 B3 108.5(3) . .
C1 B4 H4 125.0 . .
B8 B4 H4 121.9 . .
B7 B4 H4 122.1 . .
B5 B4 H4 121.0 . .
B3 B4 H4 121.2 . .
C1 B5 B9 104.1(2) . .
C1 B5 B1 58.06(18) . .
B9 B5 B1 59.7(2) . .
C1 B5 B4 59.0(2) . .
B9 B5 B4 107.7(3) . .
B1 B5 B4 107.6(3) . .
C1 B5 B8 104.6(3) . .
B9 B5 B8 60.2(2) . .
B1 B5 B8 107.7(3) . .
B4 B5 B8 59.7(2) . .
C1 B5 H5 125.0 . .
B9 B5 H5 122.6 . .
B1 B5 H5 121.9 . .
B4 B5 H5 121.6 . .
B8 B5 H5 122.4 . .
C3 B6 B2 58.15(18) . .
C3 B6 B3 104.2(2) . .
B2 B6 B3 60.0(2) . .
C3 B6 B7 104.2(3) . .
B2 B6 B7 107.8(3) . .
B3 B6 B7 60.1(2) . .
C3 B6 B10 58.4(2) . .
B2 B6 B10 107.2(3) . .
B3 B6 B10 107.6(3) . .
B7 B6 B10 59.6(2) . .
C3 B6 H6 125.2 . .
B2 B6 H6 121.8 . .
B3 B6 H6 122.4 . .
B7 B6 H6 122.5 . .
B10 B6 H6 121.9 . .
B4 B7 B10 107.3(3) . .
B4 B7 B6 108.4(3) . .
B10 B7 B6 60.4(2) . .
B4 B7 B3 60.7(2) . .
B10 B7 B3 108.1(3) . .
B6 B7 B3 59.9(2) . .
B4 B7 B8 59.6(2) . .
B10 B7 B8 59.6(2) . .
B6 B7 B8 108.4(3) . .
B3 B7 B8 108.4(3) . .
B4 B7 H7 121.8 . .
B10 B7 H7 122.1 . .
B6 B7 H7 121.3 . .
B3 B7 H7 121.3 . .
B8 B7 H7 121.7 . .
B4 B8 B10 107.5(3) . .
B4 B8 B5 60.1(2) . .
B10 B8 B5 107.9(3) . .
B4 B8 B9 107.7(3) . .
B10 B8 B9 60.3(2) . .
B5 B8 B9 59.7(2) . .
B4 B8 B7 59.7(2) . .
B10 B8 B7 59.8(2) . .
B5 B8 B7 107.9(3) . .
B9 B8 B7 108.0(3) . .
B4 B8 H8 122.0 . .
B10 B8 H8 121.8 . .
B5 B8 H8 121.8 . .
B9 B8 H8 121.7 . .
B7 B8 H8 121.8 . .
C3 B9 B1 58.45(18) . .
C3 B9 B5 104.8(2) . .
B1 B9 B5 60.3(2) . .
C3 B9 B8 104.6(3) . .
B1 B9 B8 108.1(3) . .
B5 B9 B8 60.1(2) . .
C3 B9 B10 58.6(2) . .
B1 B9 B10 107.6(3) . .
B5 B9 B10 107.7(3) . .
B8 B9 B10 59.6(2) . .
C3 B9 H9 124.8 . .
B1 B9 H9 121.5 . .
B5 B9 H9 122.2 . .
B8 B9 H9 122.4 . .
B10 B9 H9 121.8 . .
C3 B10 B8 105.1(3) . .
C3 B10 B7 104.8(3) . .
B8 B10 B7 60.6(2) . .
C3 B10 B9 58.9(2) . .
B8 B10 B9 60.1(2) . .
B7 B10 B9 108.5(3) . .
C3 B10 B6 58.9(2) . .
B8 B10 B6 108.8(3) . .
B7 B10 B6 59.9(2) . .
B9 B10 B6 108.6(2) . .
C3 B10 H10 124.7 . .
B8 B10 H10 121.8 . .
B7 B10 H10 122.2 . .
B9 B10 H10 121.2 . .
B6 B10 H10 121.1 . .
C5 B11 B15 57.86(19) . .
C5 B11 B11 104.15(15) . 7_575
B15 B11 B11 59.97(14) . 7_575
C5 B11 B16 104.4(3) . .
B15 B11 B16 107.7(2) . .
B11 B11 B16 60.18(15) 7_575 .
C5 B11 B12 58.76(19) . .
B15 B11 B12 107.3(3) . .
B11 B11 B12 107.76(16) 7_575 .
B16 B11 B12 59.7(2) . .
C5 B11 H11 125.2 . .
B15 B11 H11 122.0 . .
B11 B11 H11 122.4 7_575 .
B16 B11 H11 122.4 . .
B12 B11 H11 121.7 . .
C5 B12 B17 104.5(3) . .
C5 B12 B16 104.6(3) . .
B17 B12 B16 60.4(2) . .
C5 B12 B13 58.49(18) . .
B17 B12 B13 60.3(2) . .
B16 B12 B13 108.7(3) . .
C5 B12 B11 58.68(19) . .
B17 B12 B11 108.5(3) . .
B16 B12 B11 60.1(2) . .
B13 B12 B11 108.4(2) . .
C5 B12 H12 125.1 . .
B17 B12 H12 122.1 . .
B16 B12 H12 122.0 . .
B13 B12 H12 121.1 . .
B11 B12 H12 121.2 . .
C5 B13 B14 58.10(19) . .
C5 B13 B12 58.85(18) . .
B14 B13 B12 107.5(3) . .
C5 B13 B13 103.96(15) . 7_575
B14 B13 B13 59.68(13) . 7_575
B12 B13 B13 107.54(16) . 7_575
C5 B13 B17 104.2(3) . .
B14 B13 B17 107.5(2) . .
B12 B13 B17 59.5(2) . .
B13 B13 B17 60.04(14) 7_575 .
C5 B13 H13 125.1 . .
B14 B13 H13 121.9 . .
B12 B13 H13 121.7 . .
B13 B13 H13 122.7 7_575 .
B17 B13 H13 122.6 . .
C5 B14 C5 101.1(3) 7_575 .
C5 B14 B13 59.31(18) 7_575 7_575
C5 B14 B13 105.6(3) . 7_575
C5 B14 B13 105.6(3) 7_575 .
C5 B14 B13 59.31(18) . .
B13 B14 B13 60.6(3) 7_575 .
C5 B14 B15 58.26(19) 7_575 .
C5 B14 B15 58.26(19) . .
B13 B14 B15 108.3(3) 7_575 .
B13 B14 B15 108.3(3) . .
C5 B14 H14 125.3 7_575 .
C5 B14 H14 125.3 . .
B13 B14 H14 121.4 7_575 .
B13 B14 H14 121.4 . .
B15 B14 H14 121.5 . .
C5 B15 C5 101.4(3) . 7_575
C5 B15 B11 105.5(3) . 7_575
C5 B15 B11 59.50(19) 7_575 7_575
C5 B15 B11 59.50(19) . .
C5 B15 B11 105.5(3) 7_575 .
B11 B15 B11 60.1(3) 7_575 .
C5 B15 B14 58.41(18) . .
C5 B15 B14 58.41(18) 7_575 .
B11 B15 B14 108.6(3) 7_575 .
B11 B15 B14 108.6(3) . .
C5 B15 H15 125.2 . .
C5 B15 H15 125.2 7_575 .
B11 B15 H15 121.5 7_575 .
B11 B15 H15 121.5 . .
B14 B15 H15 121.3 . .
B12 B16 B12 107.4(4) . 7_575
B12 B16 B11 107.8(3) . 7_575
B12 B16 B11 60.2(2) 7_575 7_575
B12 B16 B11 60.2(2) . .
B12 B16 B11 107.8(3) 7_575 .
B11 B16 B11 59.6(3) 7_575 .
B12 B16 B17 59.8(2) . .
B12 B16 B17 59.8(2) 7_575 .
B11 B16 B17 108.1(3) 7_575 .
B11 B16 B17 108.1(3) . .
B12 B16 H16 122.0 . .
B12 B16 H16 122.0 7_575 .
B11 B16 H16 121.7 7_575 .
B11 B16 H16 121.7 . .
B17 B16 H16 121.7 . .
B12 B17 B12 107.5(4) 7_575 .
B12 B17 B16 59.8(2) 7_575 .
B12 B17 B16 59.8(2) . .
B12 B17 B13 107.9(3) 7_575 .
B12 B17 B13 60.14(19) . .
B16 B17 B13 108.1(3) . .
B12 B17 B13 60.14(19) 7_575 7_575
B12 B17 B13 107.9(3) . 7_575
B16 B17 B13 108.1(3) . 7_575
B13 B17 B13 59.9(3) . 7_575
B12 B17 H17 121.9 7_575 .
B12 B17 H17 121.9 . .
B16 B17 H17 121.7 . .
B13 B17 H17 121.6 . .
B13 B17 H17 121.6 7_575 .
C7 B18 B22 58.29(19) . .
C7 B18 B18 104.18(15) . 7_575
B22 B18 B18 59.97(14) . 7_575
C7 B18 B23 104.5(3) . .
B22 B18 B23 108.0(3) . .
B18 B18 B23 60.06(15) 7_575 .
C7 B18 B19 58.76(19) . .
B22 B18 B19 107.8(3) . .
B18 B18 B19 107.70(16) 7_575 .
B23 B18 B19 59.8(2) . .
C7 B18 H18 125.1 . .
B22 B18 H18 121.6 . .
B18 B18 H18 122.6 7_575 .
B23 B18 H18 122.4 . .
B19 B18 H18 121.6 . .
C7 B19 B23 104.6(3) . .
C7 B19 B24 104.7(3) . .
B23 B19 B24 60.6(3) . .
C7 B19 B20 58.78(19) . .
B23 B19 B20 108.4(3) . .
B24 B19 B20 59.9(3) . .
C7 B19 B18 58.65(19) . .
B23 B19 B18 60.0(3) . .
B24 B19 B18 108.7(3) . .
B20 B19 B18 108.4(2) . .
C7 B19 H19 125.0 . .
B23 B19 H19 122.2 . .
B24 B19 H19 122.0 . .
B20 B19 H19 121.3 . .
B18 B19 H19 121.2 . .
C7 B20 B20 104.37(15) . 7_575
C7 B20 B21 58.21(19) . .
B20 B20 B21 60.08(14) 7_575 .
C7 B20 B24 104.8(3) . .
B20 B20 B24 60.19(15) 7_575 .
B21 B20 B24 108.2(3) . .
C7 B20 B19 58.81(19) . .
B20 B20 B19 107.94(16) 7_575 .
B21 B20 B19 107.8(3) . .
B24 B20 B19 60.0(2) . .
C7 B20 H20 125.0 . .
B20 B20 H20 122.4 7_575 .
B21 B20 H20 121.6 . .
B24 B20 H20 122.1 . .
B19 B20 H20 121.5 . .
C7 B21 C7 101.0(3) . 7_575
C7 B21 B20 59.36(19) . .
C7 B21 B20 105.1(3) 7_575 .
C7 B21 B20 105.1(3) . 7_575
C7 B21 B20 59.36(19) 7_575 7_575
B20 B21 B20 59.8(3) . 7_575
C7 B21 B22 58.31(18) . .
C7 B21 B22 58.31(18) 7_575 .
B20 B21 B22 108.3(3) . .
B20 B21 B22 108.3(3) 7_575 .
C7 B21 H21 125.4 . .
C7 B21 H21 125.4 7_575 .
B20 B21 H21 121.7 . .
B20 B21 H21 121.7 7_575 .
B22 B21 H21 121.4 . .
C7 B22 C7 100.6(3) 7_575 .
C7 B22 B18 104.9(3) 7_575 .
C7 B22 B18 59.11(19) . .
C7 B22 B18 59.11(19) 7_575 7_575
C7 B22 B18 104.9(3) . 7_575
B18 B22 B18 60.1(3) . 7_575
C7 B22 B21 58.06(18) 7_575 .
C7 B22 B21 58.06(18) . .
B18 B22 B21 107.8(3) . .
B18 B22 B21 107.8(3) 7_575 .
C7 B22 H22 125.7 7_575 .
C7 B22 H22 125.7 . .
B18 B22 H22 121.9 . .
B18 B22 H22 121.9 7_575 .
B21 B22 H22 121.8 . .
B19 B23 B19 107.3(4) 7_575 .
B19 B23 B18 60.2(2) 7_575 7_575
B19 B23 B18 107.9(3) . 7_575
B19 B23 B18 107.9(3) 7_575 .
B19 B23 B18 60.2(2) . .
B18 B23 B18 59.9(3) 7_575 .
B19 B23 B24 59.7(2) 7_575 .
B19 B23 B24 59.7(2) . .
B18 B23 B24 108.1(3) 7_575 .
B18 B23 B24 108.1(3) . .
B19 B23 H23 122.0 7_575 .
B19 B23 H23 122.0 . .
B18 B23 H23 121.6 7_575 .
B18 B23 H23 121.6 . .
B24 B23 H23 121.8 . .
B20 B24 B20 59.6(3) 7_575 .
B20 B24 B19 60.2(2) 7_575 7_575
B20 B24 B19 107.6(3) . 7_575
B20 B24 B19 107.6(3) 7_575 .
B20 B24 B19 60.2(2) . .
B19 B24 B19 107.3(4) 7_575 .
B20 B24 B23 107.9(3) 7_575 .
B20 B24 B23 107.9(3) . .
B19 B24 B23 59.7(2) 7_575 .
B19 B24 B23 59.7(2) . .
B20 B24 H24 121.8 7_575 .
B20 B24 H24 121.8 . .
B19 B24 H24 122.0 7_575 .
B19 B24 H24 122.0 . .
B23 B24 H24 121.9 . .
C2 C1 B1 116.5(2) . .
C2 C1 B2 118.0(2) . .
B1 C1 B2 63.42(19) . .
C2 C1 B3 118.9(3) . .
B1 C1 B3 115.0(2) . .
B2 C1 B3 62.3(2) . .
C2 C1 B5 116.9(2) . .
B1 C1 B5 62.6(2) . .
B2 C1 B5 114.9(2) . .
B3 C1 B5 114.7(2) . .
C2 C1 B4 119.1(2) . .
B1 C1 B4 113.8(2) . .
B2 C1 B4 113.9(2) . .
B3 C1 B4 62.8(2) . .
B5 C1 B4 62.1(2) . .
O2 C2 O1 127.3(3) . .
O2 C2 C1 116.3(3) . .
O1 C2 C1 116.4(3) . .
C4 C3 B2 118.1(2) . .
C4 C3 B1 117.1(2) . .
B2 C3 B1 63.61(19) . .
C4 C3 B10 118.5(2) . .
B2 C3 B10 114.0(2) . .
B1 C3 B10 113.8(2) . .
C4 C3 B9 116.9(2) . .
B2 C3 B9 114.9(2) . .
B1 C3 B9 62.1(2) . .
B10 C3 B9 62.5(2) . .
C4 C3 B6 118.8(2) . .
B2 C3 B6 62.2(2) . .
B1 C3 B6 114.8(2) . .
B10 C3 B6 62.6(2) . .
B9 C3 B6 114.7(3) . .
O4 C4 O3 127.4(3) . .
O4 C4 C3 116.9(3) . .
O3 C4 C3 115.6(3) . .
C6 C5 B15 116.0(3) . .
C6 C5 B14 115.6(2) . .
B15 C5 B14 63.3(2) . .
C6 C5 B13 117.7(2) . .
B15 C5 B13 115.2(2) . .
B14 C5 B13 62.6(2) . .
C6 C5 B11 118.6(2) . .
B15 C5 B11 62.6(2) . .
B14 C5 B11 115.2(2) . .
B13 C5 B11 115.0(2) . .
C6 C5 B12 120.4(2) . .
B15 C5 B12 114.3(3) . .
B14 C5 B12 114.3(3) . .
B13 C5 B12 62.7(2) . .
B11 C5 B12 62.6(2) . .
O6 C6 O5 127.3(3) . .
O6 C6 C5 117.3(3) . .
O5 C6 C5 115.4(3) . .
C8 C7 B21 115.6(2) . .
C8 C7 B22 115.6(3) . .
B21 C7 B22 63.6(2) . .
C8 C7 B18 118.4(2) . .
B21 C7 B18 115.2(2) . .
B22 C7 B18 62.6(2) . .
C8 C7 B20 118.3(2) . .
B21 C7 B20 62.4(2) . .
B22 C7 B20 115.2(2) . .
B18 C7 B20 114.6(2) . .
C8 C7 B19 120.5(2) . .
B21 C7 B19 114.2(3) . .
B22 C7 B19 114.5(3) . .
B18 C7 B19 62.6(2) . .
B20 C7 B19 62.4(2) . .
O8 C8 O7 127.6(3) . .
O8 C8 C7 116.8(3) . .
O7 C8 C7 115.6(3) . .
O9 C9 H9A 109.5 . .
O9 C9 H9B 109.5 . .
H9A C9 H9B 109.5 . .
O9 C9 H9C 109.5 . .
H9A C9 H9C 109.5 . .
H9B C9 H9C 109.5 . .
O10 C10 H10A 109.5 . .
O10 C10 H10B 109.5 . .
H10A C10 H10B 109.5 . .
O10 C10 H10C 109.5 . .
H10A C10 H10C 109.5 . .
H10B C10 H10C 109.5 . .
O11 C11 H11A 109.5 . .
O11 C11 H11B 109.5 . .
H11A C11 H11B 109.5 . .
O11 C11 H11C 109.5 . .
H11A C11 H11C 109.5 . .
H11B C11 H11C 109.5 . .
O12 C12 H12A 109.5 . .
O12 C12 H12B 109.5 . .
H12A C12 H12B 109.5 . .
O12 C12 H12C 109.5 . .
H12A C12 H12C 109.5 . .
H12B C12 H12C 109.5 . .
O13 C13 H13A 109.5 . .
O13 C13 H13B 109.5 . .
H13A C13 H13B 109.5 . .
O13 C13 H13C 109.5 . .
H13A C13 H13C 109.5 . .
H13B C13 H13C 109.5 . .
O14 C14 H14A 109.5 . .
O14 C14 H14B 109.5 . .
H14A C14 H14B 109.5 . .
O14 C14 H14C 109.5 . .
H14A C14 H14C 109.5 . .
H14B C14 H14C 109.5 . .
C11 O11 H11D 109.5 . .
C12 O12 H12D 102.7 . .
C13 O13 H13D 125.2 . .
C14 O14 H14D 105.7 . .
C15 O15 H15A 120.4 . .
O15 C15 H15B 109.5 . .
O15 C15 H15C 109.5 . .
H15B C15 H15C 109.5 . .
O15 C15 H15D 109.5 . .
H15B C15 H15D 109.5 . .
H15C C15 H15D 109.5 . .

loop_
_geom_bond_atom_site_label_1
_geom_bond_atom_site_label_2
_geom_bond_distance
_geom_bond_site_symmetry_2
Cu1 O5 1.954(2) .
Cu1 O6 1.962(2) 5_676
Cu1 O1 1.965(2) .
Cu1 O2 1.969(2) 5_676
Cu1 O9 2.139(2) .
Cu1 Cu1 2.6644(7) 5_676
Cu2 O7 1.952(2) .
Cu2 O8 1.959(2) 5_677
Cu2 O3 1.963(2) .
Cu2 O4 1.968(2) 5_677
Cu2 O10 2.143(3) .
Cu2 Cu2 2.6514(7) 5_677
O1 C2 1.252(4) .
O2 C2 1.246(4) .
O2 Cu1 1.969(2) 5_676
O3 C4 1.251(4) .
O4 C4 1.244(4) .
O4 Cu2 1.968(2) 5_677
O5 C6 1.252(4) .
O6 C6 1.250(4) .
O6 Cu1 1.962(2) 5_676
O7 C8 1.247(4) .
O8 C8 1.245(4) .
O8 Cu2 1.959(2) 5_677
O9 C9 1.430(5) .
O9 H9' 0.8244 .
O10 C10 1.480(5) .
O10 H10D 0.8495 .
B1 C1 1.697(4) .
B1 C3 1.701(4) .
B1 B9 1.764(5) .
B1 B5 1.774(5) .
B1 B2 1.790(5) .
B1 H1 1.1200 .
B2 C3 1.696(4) .
B2 C1 1.709(4) .
B2 B6 1.766(5) .
B2 B3 1.773(5) .
B2 H2 1.1200 .
B3 C1 1.720(5) .
B3 B6 1.777(5) .
B3 B7 1.781(6) .
B3 B4 1.793(6) .
B3 H3 1.1200 .
B4 C1 1.723(5) .
B4 B8 1.768(6) .
B4 B7 1.770(5) .
B4 B5 1.775(6) .
B4 H4 1.1200 .
B5 C1 1.721(5) .
B5 B9 1.769(5) .
B5 B8 1.777(5) .
B5 H5 1.1200 .
B6 C3 1.723(5) .
B6 B7 1.777(6) .
B6 B10 1.786(6) .
B6 H6 1.1200 .
B7 B10 1.772(6) .
B7 B8 1.787(7) .
B7 H7 1.1200 .
B8 B10 1.769(6) .
B8 B9 1.777(6) .
B8 H8 1.1200 .
B9 C3 1.718(5) .
B9 B10 1.780(6) .
B9 H9 1.1200 .
B10 C3 1.714(5) .
B10 H10 1.1200 .
B11 C5 1.723(5) .
B11 B15 1.776(6) .
B11 B11 1.777(7) 7_575
B11 B16 1.787(6) .
B11 B12 1.790(5) .
B11 H11 1.1200 .
B12 C5 1.724(4) .
B12 B17 1.779(5) .
B12 B16 1.780(5) .
B12 B13 1.789(5) .
B12 H12 1.1200 .
B13 C5 1.718(4) .
B13 B14 1.773(5) .
B13 B13 1.790(7) 7_575
B13 B17 1.793(6) .
B13 H13 1.1200 .
B14 C5 1.696(4) 7_575
B14 C5 1.696(4) .
B14 B13 1.773(5) 7_575
B14 B15 1.779(7) .
B14 H14 1.1200 .
B15 C5 1.693(4) .
B15 C5 1.693(4) 7_575
B15 B11 1.776(6) 7_575
B15 H15 1.1200 .
B16 B12 1.780(5) 7_575
B16 B11 1.787(6) 7_575
B16 B17 1.790(8) .
B16 H16 1.1200 .
B17 B12 1.779(5) 7_575
B17 B13 1.793(6) 7_575
B17 H17 1.1200 .
B18 C7 1.715(4) .
B18 B22 1.774(6) .
B18 B18 1.776(7) 7_575
B18 B23 1.779(6) .
B18 B19 1.782(5) .
B18 H18 1.1200 .
B19 C7 1.716(5) .
B19 B23 1.775(5) .
B19 B24 1.775(5) .
B19 B20 1.778(5) .
B19 H19 1.1200 .
B20 C7 1.716(5) .
B20 B20 1.764(7) 7_575
B20 B21 1.768(6) .
B20 B24 1.774(6) .
B20 H20 1.1200 .
B21 C7 1.695(4) .
B21 C7 1.695(4) 7_575
B21 B20 1.768(6) 7_575
B21 B22 1.790(7) .
B21 H21 1.1200 .
B22 C7 1.700(4) 7_575
B22 C7 1.700(4) .
B22 B18 1.774(6) 7_575
B22 H22 1.1200 .
B23 B19 1.775(5) 7_575
B23 B18 1.779(6) 7_575
B23 B24 1.792(9) .
B23 H23 1.1200 .
B24 B20 1.774(6) 7_575
B24 B19 1.775(5) 7_575
B24 H24 1.1200 .
C1 C2 1.522(4) .
C3 C4 1.521(4) .
C5 C6 1.522(4) .
C7 C8 1.527(4) .
C9 H9A 0.9800 .
C9 H9B 0.9800 .
C9 H9C 0.9800 .
C10 H10A 0.9800 .
C10 H10B 0.9800 .
C10 H10C 0.9800 .
C11 O11 1.455(12) .
C11 H11A 0.9800 .
C11 H11B 0.9800 .
C11 H11C 0.9800 .
C12 O12 1.400(8) .
C12 H12A 0.9800 .
C12 H12B 0.9800 .
C12 H12C 0.9800 .
C13 O13 1.545(9) .
C13 H13A 0.9800 .
C13 H13B 0.9800 .
C13 H13C 0.9800 .
C14 O14 1.385(13) .
C14 H14A 0.9800 .
C14 H14B 0.9800 .
C14 H14C 0.9800 .
O11 H11D 0.8400 .
O12 H12D 0.8879 .
O13 H13D 0.8503 .
O14 H14D 0.8494 .
O15 C15 1.52(2) .
O15 H15A 0.8236 .
C15 H15B 0.9800 .
C15 H15C 0.9800 .
C15 H15D 0.9800 .

loop_
_geom_hbond_atom_site_label_D
_geom_hbond_atom_site_label_H
_geom_hbond_atom_site_label_A
_geom_hbond_distance_DH
_geom_hbond_distance_HA
_geom_hbond_distance_DA
_geom_hbond_angle_DHA
_geom_hbond_site_symmetry_A
O11 H11D O9 0.84 2.18 2.882(5) 140.9 5_666
O10 H10D O12 0.85 1.89 2.738(5) 179.2 4_565
O13 H13D O12 0.85 1.81 2.658(9) 179.9 .
O12 H12D O15 0.89 2.13 2.816(11) 134.0 .
O14 H14D O10 0.85 1.80 2.652(4) 178.9 4_564
O9 H9' O13 0.82 1.90 2.698(7) 163.4 5_666
